data_1521633
loop_
_publ_author_name
'Mozharivsky, Yu.'
'Kuz'ma, Yu.B.'

_publ_section_title
;
 Ternary phosphide Ho2 Cu6-x P5-y, its crystal structure, and REm+n (Cu2
 P3)m (Cu4 P2)n relationship with other rhombohedral rare-earthcopper
 phosphides
;
_journal_name_full 'Journal of Solid State Chemistry'
_journal_page_first 150
_journal_page_last 156
_journal_volume 151
_journal_year 2000
_chemical_formula_sum 'Cu5.58 Ho2 P4.5'
_chemical_name_systematic 'Ho2 Cu5.58 P4.5'
_space_group_IT_number 166
_symmetry_space_group_name_Hall '-R 3 2"'
_symmetry_space_group_name_H-M 'R -3 m :H'
_cell_angle_alpha 90
_cell_angle_beta 90
_cell_angle_gamma 120
_cell_formula_units_Z 3
_cell_length_a 3.976
_cell_length_b 3.976
_cell_length_c 40.554
_cell_volume 555.210
_citation_journal_id_ASTM JSSCBI
_cod_data_source_file Mozharivsky_JSSCBI_2000_1844.cif
_cod_data_source_block Cu5.58Ho2P4.5
_cod_original_cell_volume 555.2098
_cod_database_code 1521633

loop_
_symmetry_equiv_pos_as_xyz
x,y,z
-y,x-y,z
-x+y,-x,z
y,x,-z
-x,-x+y,-z
x-y,-y,-z
-x,-y,-z
y,-x+y,-z
x-y,x,-z
-y,-x,z
x,x-y,z
-x+y,y,z
x+2/3,y+1/3,z+1/3
-y+2/3,x-y+1/3,z+1/3
-x+y+2/3,-x+1/3,z+1/3
y+2/3,x+1/3,-z+1/3
-x+2/3,-x+y+1/3,-z+1/3
x-y+2/3,-y+1/3,-z+1/3
-x+2/3,-y+1/3,-z+1/3
y+2/3,-x+y+1/3,-z+1/3
x-y+2/3,x+1/3,-z+1/3
-y+2/3,-x+1/3,z+1/3
x+2/3,x-y+1/3,z+1/3
-x+y+2/3,y+1/3,z+1/3
x+1/3,y+2/3,z+2/3
-y+1/3,x-y+2/3,z+2/3
-x+y+1/3,-x+2/3,z+2/3
y+1/3,x+2/3,-z+2/3
-x+1/3,-x+y+2/3,-z+2/3
x-y+1/3,-y+2/3,-z+2/3
-x+1/3,-y+2/3,-z+2/3
y+1/3,-x+y+2/3,-z+2/3
x-y+1/3,x+2/3,-z+2/3
-y+1/3,-x+2/3,z+2/3
x+1/3,x-y+2/3,z+2/3
-x+y+1/3,y+2/3,z+2/3

loop_
_atom_site_label
_atom_site_type_symbol
_atom_site_fract_x
_atom_site_fract_y
_atom_site_fract_z
_atom_site_occupancy
_atom_site_U_iso_or_equiv
Cu1 Cu 0 0 0.15667 0.79 0.0
P3 P 0 0 0 0.5 0.0
P1 P 0 0 0.21304 1 0.0
Ho1 Ho 0 0 0.07601 1 0.0
P2 P 0 0 0.37162 1 0.0
Cu3 Cu 0 0 0.46261 1 0.0
Cu2 Cu 0 0 0.31135 1 0.0
